data_7226980
loop_
_publ_author_name
'Sun, Xiaohua'
'Fei, Jie'
'Zou, Chuncheng'
'Lu, Min'
'Ye, Jinxing'

_publ_section_title
;
 Remote Stereocontrolled Asymmetric 1,6-Addition/1,4-Addition Cascade
 Reactions between Cyclic Dienones and 2-Indolinethiones
;
_journal_name_full 'RSC Adv.'
_journal_paper_doi 10.1039/C6RA19916J
_journal_year 2016
_chemical_formula_sum 'C27 H29 N O3 S'
_chemical_formula_weight 447.57
_chemical_name_systematic
; 
 ? 
;
_space_group_crystal_system monoclinic
_space_group_IT_number 4
_space_group_name_Hall 'P 2yb'
_space_group_name_H-M_alt 'P 1 21 1'
_symmetry_space_group_name_Hall 'P 2yb'
_symmetry_space_group_name_H-M 'P 1 21 1'
_atom_sites_solution_hydrogens geom
_audit_creation_method SHELXL-2013
_audit_update_record
;
2016-05-24 deposited with the CCDC.
2016-10-31 downloaded from the CCDC.
;
_cell_angle_alpha 90
_cell_angle_beta 90.732(5)
_cell_angle_gamma 90
_cell_formula_units_Z 8
_cell_length_a 11.477(5)
_cell_length_b 19.264(8)
_cell_length_c 21.970(9)
_cell_measurement_reflns_used 967
_cell_measurement_temperature 298(2)
_cell_measurement_theta_max 25.442
_cell_measurement_theta_min 2.583
_cell_volume 4857(4)
_computing_cell_refinement 'Bruker SMART'
_computing_data_collection 'Bruker SMART'
_computing_data_reduction 'Bruker SHELXTL'
_computing_molecular_graphics 'Bruker SHELXTL'
_computing_publication_material 'Bruker SHELXTL'
_computing_structure_refinement 'SHELXL-2013 (Sheldrick, 2013)'
_computing_structure_solution 'Bruker SHELXTL'
_diffrn_ambient_temperature 298(2)
_diffrn_measured_fraction_theta_full 0.997
_diffrn_measured_fraction_theta_max 0.981
_diffrn_measurement_device_type 'CCD area detector'
_diffrn_measurement_method 'phi and omega scans'
_diffrn_radiation_type MoK\a
_diffrn_radiation_wavelength 0.71073
_diffrn_reflns_av_R_equivalents 0.0437
_diffrn_reflns_av_unetI/netI 0.0863
_diffrn_reflns_Laue_measured_fraction_full 0.997
_diffrn_reflns_Laue_measured_fraction_max 0.981
_diffrn_reflns_limit_h_max 14
_diffrn_reflns_limit_h_min -14
_diffrn_reflns_limit_k_max 24
_diffrn_reflns_limit_k_min -20
_diffrn_reflns_limit_l_max 25
_diffrn_reflns_limit_l_min -27
_diffrn_reflns_number 23754
_diffrn_reflns_point_group_measured_fraction_full 0.874
_diffrn_reflns_point_group_measured_fraction_max 0.835
_diffrn_reflns_theta_full 25.242
_diffrn_reflns_theta_max 26.999
_diffrn_reflns_theta_min 1.406
_exptl_absorpt_coefficient_mu 0.161
_exptl_absorpt_correction_T_max 1.000
_exptl_absorpt_correction_T_min 0.446
_exptl_absorpt_correction_type multi-scan
_exptl_absorpt_process_details sadabs
_exptl_crystal_colour colourless
_exptl_crystal_density_diffrn 1.224
_exptl_crystal_description block
_exptl_crystal_F_000 1904
_exptl_crystal_size_max 0.400
_exptl_crystal_size_mid 0.350
_exptl_crystal_size_min 0.300
_refine_diff_density_max 0.322
_refine_diff_density_min -0.237
_refine_diff_density_rms 0.042
_refine_ls_abs_structure_details
; 
 Classical Flack method preferred over Parsons because s.u. lower. 
;
_refine_ls_abs_structure_Flack -0.03(7)
_refine_ls_extinction_method none
_refine_ls_goodness_of_fit_ref 0.873
_refine_ls_hydrogen_treatment constr
_refine_ls_matrix_type full
_refine_ls_number_parameters 1165
_refine_ls_number_reflns 17711
_refine_ls_number_restraints 73
_refine_ls_restrained_S_all 0.878
_refine_ls_R_factor_all 0.0839
_refine_ls_R_factor_gt 0.0512
_refine_ls_shift/su_max 0.001
_refine_ls_shift/su_mean 0.000
_refine_ls_structure_factor_coef Fsqd
_refine_ls_weighting_details
; 
 w=1/[\s^2^(Fo^2^)+(0.0672P)^2^] 
 where P=(Fo^2^+2Fc^2^)/3 
;
_refine_ls_weighting_scheme calc
_refine_ls_wR_factor_gt 0.1162
_refine_ls_wR_factor_ref 0.1253
_reflns_Friedel_coverage 0.652
_reflns_Friedel_fraction_full 0.742
_reflns_Friedel_fraction_max 0.679
_reflns_number_gt 10757
_reflns_number_total 17711
_reflns_threshold_expression 'I > 2\s(I)'
_cod_data_source_file c6ra19916j2.cif
_cod_data_source_block a60114a
_cod_original_cell_volume 4857(3)
_cod_database_code 7226980
_shelx_space_group_comment
; 
The symmetry employed for this shelxl refinement is uniquely defined 
by the following loop, which should always be used as a source of 
symmetry information in preference to the above space-group names. 
They are only intended as comments. 
;
_shelx_estimated_absorpt_t_min 0.938
_shelx_estimated_absorpt_t_max 0.953
_shelxl_version_number 2013-2

loop_
_space_group_symop_operation_xyz
'x, y, z'
'-x, y+1/2, -z'

loop_
_atom_site_label
_atom_site_type_symbol
_atom_site_fract_x
_atom_site_fract_y
_atom_site_fract_z
_atom_site_U_iso_or_equiv
_atom_site_adp_type
_atom_site_occupancy
_atom_site_site_symmetry_order
_atom_site_calc_flag
_atom_site_refinement_flags_posn
_atom_site_refinement_flags_adp
S1 S 0.02067(10) 0.61320(7) 0.40064(5) 0.0499(3) Uani 1 1 d . .
N1 N -0.0024(3) 0.4937(2) 0.46767(15) 0.0434(9) Uani 1 1 d . .
O1 O 0.3428(4) 0.7006(2) 0.43255(18) 0.0864(13) Uani 1 1 d . .
O2 O -0.1121(3) 0.48758(18) 0.55076(14) 0.0641(10) Uani 1 1 d . .
O3 O -0.1163(3) 0.5842(2) 0.49523(16) 0.0746(12) Uani 1 1 d . .
C1 C 0.1210(4) 0.6227(3) 0.33622(18) 0.0433(11) Uani 1 1 d . .
C2 C 0.2449(4) 0.6319(3) 0.3603(2) 0.0532(13) Uani 1 1 d . .
H2A H 0.2622 0.5939 0.3880 0.064 Uiso 1 1 calc R U
H2B H 0.2977 0.6280 0.3264 0.064 Uiso 1 1 calc R U
C3 C 0.2694(5) 0.6984(3) 0.3924(2) 0.0607(14) Uani 1 1 d . .
C4 C 0.2102(6) 0.7622(3) 0.3704(3) 0.0794(18) Uani 1 1 d . .
H4A H 0.2577 0.7830 0.3391 0.095 Uiso 1 1 calc R U
H4B H 0.2066 0.7949 0.4039 0.095 Uiso 1 1 calc R U
C5 C 0.0891(5) 0.7524(3) 0.3450(3) 0.0715(17) Uani 1 1 d . .
H5A H 0.0665 0.7933 0.3219 0.086 Uiso 1 1 calc R U
H5B H 0.0349 0.7471 0.3782 0.086 Uiso 1 1 calc R U
C6 C 0.0825(4) 0.6888(3) 0.3039(2) 0.0565(14) Uani 1 1 d . .
H6A H 0.0029 0.6831 0.2893 0.068 Uiso 1 1 calc R U
H6B H 0.1314 0.6962 0.2689 0.068 Uiso 1 1 calc R U
C7 C 0.1118(4) 0.5603(3) 0.29383(19) 0.0492(13) Uani 1 1 d . .
H7A H 0.0307 0.5545 0.2818 0.059 Uiso 1 1 calc R U
H7B H 0.1553 0.5703 0.2573 0.059 Uiso 1 1 calc R U
C8 C 0.1556(4) 0.4920(3) 0.32024(18) 0.0440(11) Uani 1 1 d . .
H8 H 0.2395 0.4967 0.3279 0.053 Uiso 1 1 calc R U
C9 C 0.0979(4) 0.4773(3) 0.38097(18) 0.0416(11) Uani 1 1 d . .
C10 C 0.0997(4) 0.4136(3) 0.41493(19) 0.0492(12) Uani 1 1 d . .
C11 C 0.1491(5) 0.3495(3) 0.4041(2) 0.0680(16) Uani 1 1 d . .
H11 H 0.1922 0.3420 0.3692 0.082 Uiso 1 1 calc R U
C12 C 0.1339(6) 0.2962(3) 0.4461(3) 0.085(2) Uani 1 1 d . .
H12 H 0.1655 0.2525 0.4389 0.102 Uiso 1 1 calc R U
C13 C 0.0718(6) 0.3083(3) 0.4985(3) 0.0802(19) Uani 1 1 d . .
H13 H 0.0639 0.2726 0.5267 0.096 Uiso 1 1 calc R U
C14 C 0.0214(5) 0.3714(3) 0.5104(2) 0.0644(15) Uani 1 1 d . .
H14 H -0.0210 0.3786 0.5456 0.077 Uiso 1 1 calc R U
C15 C 0.0357(4) 0.4241(3) 0.46833(19) 0.0486(12) Uani 1 1 d . .
C16 C 0.0397(4) 0.5250(3) 0.41380(19) 0.0426(11) Uani 1 1 d . .
C17 C 0.1382(4) 0.4361(3) 0.27313(18) 0.0447(11) Uani 1 1 d . .
C18 C 0.2299(5) 0.4172(3) 0.2364(2) 0.0565(13) Uani 1 1 d . .
H18 H 0.3030 0.4369 0.2429 0.068 Uiso 1 1 calc R U
C19 C 0.2145(6) 0.3696(3) 0.1903(2) 0.0714(17) Uani 1 1 d . .
H19 H 0.2769 0.3581 0.1656 0.086 Uiso 1 1 calc R U
C20 C 0.1089(6) 0.3393(3) 0.1803(3) 0.0792(19) Uani 1 1 d . .
H20 H 0.0990 0.3068 0.1493 0.095 Uiso 1 1 calc R U
C21 C 0.0174(5) 0.3572(3) 0.2165(3) 0.0716(16) Uani 1 1 d . .
H21 H -0.0553 0.3371 0.2100 0.086 Uiso 1 1 calc R U
C22 C 0.0330(5) 0.4044(3) 0.2622(2) 0.0625(15) Uani 1 1 d . .
H22 H -0.0298 0.4156 0.2867 0.075 Uiso 1 1 calc R U
C23 C -0.0821(4) 0.5269(3) 0.50544(19) 0.0470(12) Uani 1 1 d . .
C24 C -0.2036(5) 0.5122(3) 0.5932(2) 0.0653(16) Uani 1 1 d . .
C25 C -0.3152(5) 0.5238(5) 0.5588(3) 0.132(4) Uani 1 1 d . U
H25A H -0.3764 0.5336 0.5869 0.198 Uiso 1 1 calc R U
H25B H -0.3345 0.4829 0.5358 0.198 Uiso 1 1 calc R U
H25C H -0.3063 0.5624 0.5316 0.198 Uiso 1 1 calc R U
C26 C -0.2125(11) 0.4513(5) 0.6368(5) 0.231(7) Uani 1 1 d . U
H26A H -0.1420 0.4480 0.6606 0.346 Uiso 1 1 calc R U
H26B H -0.2236 0.4092 0.6140 0.346 Uiso 1 1 calc R U
H26C H -0.2774 0.4582 0.6632 0.346 Uiso 1 1 calc R U
C27 C -0.1650(6) 0.5755(4) 0.6255(3) 0.098(2) Uani 1 1 d . U
H27A H -0.0904 0.5674 0.6444 0.147 Uiso 1 1 calc R U
H27B H -0.2206 0.5873 0.6561 0.147 Uiso 1 1 calc R U
H27C H -0.1589 0.6130 0.5970 0.147 Uiso 1 1 calc R U
S2 S 0.76591(10) 0.63014(7) 0.27988(5) 0.0486(3) Uani 1 1 d . .
N2 N 0.7781(3) 0.5170(2) 0.20284(15) 0.0426(9) Uani 1 1 d . .
O4 O 0.4596(5) 0.7360(2) 0.2591(2) 0.1088(16) Uani 1 1 d . .
O5 O 0.8918(3) 0.51099(18) 0.12152(14) 0.0582(9) Uani 1 1 d . .
O6 O 0.8964(3) 0.6074(2) 0.17952(16) 0.0699(10) Uani 1 1 d . .
C28 C 0.6668(4) 0.6353(3) 0.34553(18) 0.0448(11) Uani 1 1 d . .
C29 C 0.5431(4) 0.6521(3) 0.3230(2) 0.0551(13) Uani 1 1 d . .
H29A H 0.5231 0.6203 0.2903 0.066 Uiso 1 1 calc R U
H29B H 0.4896 0.6435 0.3560 0.066 Uiso 1 1 calc R U
C30 C 0.5242(5) 0.7249(3) 0.3005(3) 0.0644(15) Uani 1 1 d . .
C31 C 0.5823(5) 0.7825(3) 0.3351(3) 0.0773(18) Uani 1 1 d . .
H31A H 0.5378 0.7925 0.3713 0.093 Uiso 1 1 calc R U
H31B H 0.5825 0.8239 0.3100 0.093 Uiso 1 1 calc R U
C32 C 0.7063(5) 0.7649(3) 0.3536(3) 0.0716(16) Uani 1 1 d . .
H32A H 0.7361 0.8004 0.3809 0.086 Uiso 1 1 calc R U
H32B H 0.7548 0.7644 0.3177 0.086 Uiso 1 1 calc R U
C33 C 0.7134(4) 0.6947(3) 0.3849(2) 0.0527(13) Uani 1 1 d . .
H33A H 0.6693 0.6966 0.4222 0.063 Uiso 1 1 calc R U
H33B H 0.7940 0.6852 0.3958 0.063 Uiso 1 1 calc R U
C34 C 0.6692(4) 0.5681(3) 0.38085(19) 0.0485(12) Uani 1 1 d . .
H34A H 0.6277 0.5750 0.4186 0.058 Uiso 1 1 calc R U
H34B H 0.7495 0.5573 0.3914 0.058 Uiso 1 1 calc R U
C35 C 0.6162(4) 0.5059(2) 0.34781(18) 0.0458(12) Uani 1 1 d . .
H35 H 0.5330 0.5153 0.3413 0.055 Uiso 1 1 calc R U
C36 C 0.6707(4) 0.4971(3) 0.28660(18) 0.0413(11) Uani 1 1 d . .
C37 C 0.6630(4) 0.4372(3) 0.24740(19) 0.0453(12) Uani 1 1 d . .
C38 C 0.5997(5) 0.3757(3) 0.2509(2) 0.0591(14) Uani 1 1 d . .
H38 H 0.5537 0.3667 0.2845 0.071 Uiso 1 1 calc R U
C39 C 0.6060(5) 0.3287(3) 0.2044(3) 0.0696(16) Uani 1 1 d . .
H39 H 0.5630 0.2879 0.2064 0.084 Uiso 1 1 calc R U
C40 C 0.6749(5) 0.3410(3) 0.1549(3) 0.0701(16) Uani 1 1 d . .
H40 H 0.6784 0.3079 0.1241 0.084 Uiso 1 1 calc R U
C41 C 0.7393(5) 0.4013(3) 0.1497(2) 0.0580(14) Uani 1 1 d . .
H41 H 0.7864 0.4094 0.1163 0.070 Uiso 1 1 calc R U
C42 C 0.7304(4) 0.4490(3) 0.19625(18) 0.0438(11) Uani 1 1 d . .
C43 C 0.7371(4) 0.5447(2) 0.25810(18) 0.0409(11) Uani 1 1 d . .
C44 C 0.6271(5) 0.4419(3) 0.38739(19) 0.0554(13) Uani 1 1 d . .
C45 C 0.5309(6) 0.4185(3) 0.4185(2) 0.0744(18) Uani 1 1 d . U
H45 H 0.4599 0.4412 0.4141 0.089 Uiso 1 1 calc R U
C46 C 0.5403(10) 0.3613(5) 0.4561(3) 0.115(3) Uani 1 1 d . U
H46 H 0.4754 0.3451 0.4767 0.138 Uiso 1 1 calc R U
C47 C 0.6445(11) 0.3286(4) 0.4629(3) 0.123(4) Uani 1 1 d . U
H47 H 0.6503 0.2898 0.4879 0.147 Uiso 1 1 calc R U
C48 C 0.7412(8) 0.3523(4) 0.4332(3) 0.108(3) Uani 1 1 d . .
H48 H 0.8123 0.3297 0.4383 0.129 Uiso 1 1 calc R U
C49 C 0.7327(6) 0.4096(3) 0.3961(2) 0.0752(17) Uani 1 1 d . .
H49 H 0.7985 0.4265 0.3768 0.090 Uiso 1 1 calc R U
C50 C 0.8607(4) 0.5499(3) 0.16744(19) 0.0459(12) Uani 1 1 d . .
C51 C 0.9829(5) 0.5340(3) 0.0779(2) 0.0624(15) Uani 1 1 d . .
C52 C 0.9401(6) 0.5956(4) 0.0440(3) 0.092(2) Uani 1 1 d . .
H52A H 0.8681 0.5845 0.0236 0.138 Uiso 1 1 calc R U
H52B H 0.9969 0.6091 0.0145 0.138 Uiso 1 1 calc R U
H52C H 0.9278 0.6332 0.0719 0.138 Uiso 1 1 calc R U
C53 C 1.0949(5) 0.5489(4) 0.1118(3) 0.100(2) Uani 1 1 d . .
H53A H 1.0846 0.5885 0.1377 0.149 Uiso 1 1 calc R U
H53B H 1.1555 0.5583 0.0832 0.149 Uiso 1 1 calc R U
H53C H 1.1161 0.5093 0.1361 0.149 Uiso 1 1 calc R U
C54 C 0.9955(7) 0.4724(4) 0.0380(3) 0.124(3) Uani 1 1 d . .
H54A H 1.0139 0.4324 0.0624 0.186 Uiso 1 1 calc R U
H54B H 1.0571 0.4804 0.0096 0.186 Uiso 1 1 calc R U
H54C H 0.9239 0.4645 0.0161 0.186 Uiso 1 1 calc R U
S3 S 0.46632(10) -0.05176(7) 0.20853(5) 0.0508(3) Uani 1 1 d . .
N3 N 0.4948(3) 0.0554(2) 0.29076(15) 0.0426(9) Uani 1 1 d . .
O7 O 0.1670(4) -0.1496(3) 0.23607(19) 0.0976(15) Uani 1 1 d . .
O8 O 0.6114(3) 0.05222(19) 0.37209(14) 0.0649(10) Uani 1 1 d . .
O9 O 0.6052(3) -0.0399(2) 0.31002(15) 0.0642(10) Uani 1 1 d . .
C55 C 0.3609(4) -0.0504(3) 0.14471(19) 0.0467(11) Uani 1 1 d . .
C56 C 0.2397(4) -0.0663(3) 0.1683(2) 0.0581(14) Uani 1 1 d . .
H56A H 0.2220 -0.0339 0.2007 0.070 Uiso 1 1 calc R U
H56B H 0.1834 -0.0588 0.1356 0.070 Uiso 1 1 calc R U
C57 C 0.2256(5) -0.1388(3) 0.1918(2) 0.0645(16) Uani 1 1 d . .
C58 C 0.2792(6) -0.1973(3) 0.1567(3) 0.0776(18) Uani 1 1 d . .
H58A H 0.2261 -0.2108 0.1241 0.093 Uiso 1 1 calc R U
H58B H 0.2889 -0.2369 0.1836 0.093 Uiso 1 1 calc R U
C59 C 0.3962(6) -0.1795(3) 0.1296(3) 0.0743(17) Uani 1 1 d . .
H59A H 0.4557 -0.1817 0.1614 0.089 Uiso 1 1 calc R U
H59B H 0.4153 -0.2138 0.0990 0.089 Uiso 1 1 calc R U
C60 C 0.3978(5) -0.1083(3) 0.1011(2) 0.0583(14) Uani 1 1 d . .
H60A H 0.3459 -0.1082 0.0659 0.070 Uiso 1 1 calc R U
H60B H 0.4759 -0.0987 0.0870 0.070 Uiso 1 1 calc R U
C61 C 0.3652(4) 0.0193(3) 0.1116(2) 0.0481(12) Uani 1 1 d . .
H61A H 0.4450 0.0278 0.0996 0.058 Uiso 1 1 calc R U
H61B H 0.3184 0.0157 0.0747 0.058 Uiso 1 1 calc R U
C62 C 0.3230(4) 0.0820(3) 0.14752(19) 0.0490(12) Uani 1 1 d . .
H62 H 0.2397 0.0756 0.1550 0.059 Uiso 1 1 calc R U
C63 C 0.3849(4) 0.0848(3) 0.20864(19) 0.0429(11) Uani 1 1 d . .
C64 C 0.3873(4) 0.1422(3) 0.24980(19) 0.0476(12) Uani 1 1 d . .
C65 C 0.3336(5) 0.2074(3) 0.2486(2) 0.0603(14) Uani 1 1 d . .
H65 H 0.2865 0.2203 0.2157 0.072 Uiso 1 1 calc R U
C66 C 0.3511(5) 0.2515(3) 0.2960(3) 0.0725(17) Uani 1 1 d . .
H66 H 0.3168 0.2953 0.2951 0.087 Uiso 1 1 calc R U
C67 C 0.4195(5) 0.2321(3) 0.3457(2) 0.0738(17) Uani 1 1 d . .
H67 H 0.4290 0.2629 0.3780 0.089 Uiso 1 1 calc R U
C68 C 0.4729(5) 0.1693(3) 0.3482(2) 0.0607(15) Uani 1 1 d . .
H68 H 0.5199 0.1572 0.3813 0.073 Uiso 1 1 calc R U
C69 C 0.4559(4) 0.1240(3) 0.30045(19) 0.0472(12) Uani 1 1 d . .
C70 C 0.4457(4) 0.0330(3) 0.23446(18) 0.0447(12) Uani 1 1 d . .
C71 C 0.3366(5) 0.1472(3) 0.10989(19) 0.0528(13) Uani 1 1 d . .
C72 C 0.4438(5) 0.1754(3) 0.0981(2) 0.0727(17) Uani 1 1 d . .
H72 H 0.5104 0.1547 0.1144 0.087 Uiso 1 1 calc R U
C73 C 0.4543(7) 0.2339(4) 0.0624(3) 0.091(2) Uani 1 1 d . .
H73 H 0.5273 0.2531 0.0556 0.109 Uiso 1 1 calc R U
C74 C 0.3557(9) 0.2639(4) 0.0367(3) 0.100(3) Uani 1 1 d . .
H74 H 0.3623 0.3035 0.0127 0.120 Uiso 1 1 calc R U
C75 C 0.2486(7) 0.2354(4) 0.0466(3) 0.091(2) Uani 1 1 d . .
H75 H 0.1825 0.2553 0.0290 0.109 Uiso 1 1 calc R U
C76 C 0.2385(5) 0.1777(3) 0.0822(2) 0.0663(16) Uani 1 1 d . .
H76 H 0.1653 0.1584 0.0883 0.080 Uiso 1 1 calc R U
C77 C 0.5752(4) 0.0172(3) 0.32486(19) 0.0456(12) Uani 1 1 d . .
C78 C 0.7031(5) 0.0239(3) 0.4139(2) 0.0704(17) Uani 1 1 d . .
C79 C 0.6571(6) -0.0400(4) 0.4451(3) 0.108(3) Uani 1 1 d . .
H79A H 0.5913 -0.0277 0.4694 0.162 Uiso 1 1 calc R U
H79B H 0.7170 -0.0595 0.4707 0.162 Uiso 1 1 calc R U
H79C H 0.6335 -0.0735 0.4150 0.162 Uiso 1 1 calc R U
C80 C 0.8113(5) 0.0095(4) 0.3800(3) 0.092(2) Uani 1 1 d . .
H80A H 0.8020 -0.0328 0.3572 0.138 Uiso 1 1 calc R U
H80B H 0.8753 0.0047 0.4082 0.138 Uiso 1 1 calc R U
H80C H 0.8265 0.0471 0.3526 0.138 Uiso 1 1 calc R U
C81 C 0.7212(8) 0.0841(5) 0.4573(4) 0.164(4) Uani 1 1 d . U
H81A H 0.7484 0.1238 0.4352 0.246 Uiso 1 1 calc R U
H81B H 0.7779 0.0715 0.4879 0.246 Uiso 1 1 calc R U
H81C H 0.6488 0.0952 0.4765 0.246 Uiso 1 1 calc R U
S4 S 0.71934(10) -0.05596(7) 0.10011(5) 0.0545(3) Uani 1 1 d . .
N4 N 0.7143(3) 0.0669(2) 0.03487(15) 0.0430(9) Uani 1 1 d . .
O10 O 0.9895(6) -0.1646(3) 0.0571(3) 0.165(3) Uani 1 1 d . U
O11 O 0.6063(3) 0.08267(19) -0.04890(14) 0.0606(10) Uani 1 1 d . .
O12 O 0.5896(3) -0.0170(2) 0.00232(17) 0.0785(12) Uani 1 1 d . .
C82 C 0.8209(4) -0.0735(3) 0.1642(2) 0.0480(12) Uani 1 1 d . .
C83 C 0.9389(4) -0.0920(3) 0.1392(2) 0.0629(15) Uani 1 1 d . .
H83A H 0.9641 -0.0548 0.1126 0.075 Uiso 1 1 calc R U
H83B H 0.9945 -0.0950 0.1727 0.075 Uiso 1 1 calc R U
C84 C 0.9408(7) -0.1593(4) 0.1042(4) 0.102(2) Uani 1 1 d . .
C85 C 0.8791(8) -0.2190(4) 0.1345(4) 0.118(3) Uani 1 1 d . U
H85A H 0.8700 -0.2565 0.1054 0.141 Uiso 1 1 calc R U
H85B H 0.9274 -0.2359 0.1679 0.141 Uiso 1 1 calc R U
C86 C 0.7618(7) -0.2001(3) 0.1585(3) 0.091(2) Uani 1 1 d . .
H86A H 0.7319 -0.2382 0.1826 0.109 Uiso 1 1 calc R U
H86B H 0.7081 -0.1922 0.1247 0.109 Uiso 1 1 calc R U
C87 C 0.7694(5) -0.1352(3) 0.1975(2) 0.0608(15) Uani 1 1 d . .
H87A H 0.8168 -0.1451 0.2333 0.073 Uiso 1 1 calc R U
H87B H 0.6919 -0.1232 0.2110 0.073 Uiso 1 1 calc R U
C88 C 0.8283(4) -0.0110(3) 0.2064(2) 0.0518(13) Uani 1 1 d . .
H88A H 0.8721 -0.0243 0.2426 0.062 Uiso 1 1 calc R U
H88B H 0.7500 0.0007 0.2190 0.062 Uiso 1 1 calc R U
C89 C 0.8840(4) 0.0540(3) 0.18018(19) 0.0488(12) Uani 1 1 d . .
H89 H 0.9660 0.0436 0.1722 0.059 Uiso 1 1 calc R U
C90 C 0.8256(4) 0.0727(3) 0.12040(18) 0.0407(11) Uani 1 1 d . .
C91 C 0.8342(4) 0.1376(3) 0.08820(17) 0.0409(11) Uani 1 1 d . .
C92 C 0.8961(4) 0.1983(3) 0.1002(2) 0.0531(13) Uani 1 1 d . .
H92 H 0.9421 0.2023 0.1352 0.064 Uiso 1 1 calc R U
C93 C 0.8883(5) 0.2522(3) 0.0597(2) 0.0605(14) Uani 1 1 d . .
H93 H 0.9324 0.2921 0.0662 0.073 Uiso 1 1 calc R U
C94 C 0.8156(5) 0.2479(3) 0.0091(2) 0.0601(14) Uani 1 1 d . .
H94 H 0.8095 0.2858 -0.0170 0.072 Uiso 1 1 calc R U
C95 C 0.7522(4) 0.1890(3) -0.0036(2) 0.0524(13) Uani 1 1 d . .
H95 H 0.7033 0.1866 -0.0376 0.063 Uiso 1 1 calc R U
C96 C 0.7637(3) 0.1334(2) 0.03629(18) 0.0394(11) Uani 1 1 d . .
C97 C 0.7560(4) 0.0306(3) 0.08775(19) 0.0438(12) Uani 1 1 d . .
C98 C 0.8802(5) 0.1128(3) 0.2254(2) 0.0534(13) Uani 1 1 d . .
C99 C 0.9825(5) 0.1375(3) 0.2517(2) 0.0734(17) Uani 1 1 d . .
H99 H 1.0532 0.1175 0.2414 0.088 Uiso 1 1 calc R U
C100 C 0.9808(8) 0.1908(4) 0.2924(3) 0.098(2) Uani 1 1 d . .
H100 H 1.0506 0.2075 0.3087 0.118 Uiso 1 1 calc R U
C101 C 0.8791(10) 0.2198(4) 0.3095(3) 0.106(3) Uani 1 1 d . .
H101 H 0.8793 0.2547 0.3387 0.127 Uiso 1 1 calc R U
C102 C 0.7740(8) 0.1976(4) 0.2837(3) 0.098(2) Uani 1 1 d . .
H102 H 0.7040 0.2183 0.2944 0.117 Uiso 1 1 calc R U
C103 C 0.7761(6) 0.1428(3) 0.2408(2) 0.0712(16) Uani 1 1 d . .
H103 H 0.7070 0.1272 0.2230 0.085 Uiso 1 1 calc R U
C104 C 0.6308(4) 0.0393(3) -0.0042(2) 0.0481(12) Uani 1 1 d . .
C105 C 0.5142(5) 0.0660(3) -0.0950(2) 0.0651(16) Uani 1 1 d . .
C106 C 0.5513(5) 0.0048(4) -0.1304(3) 0.107(3) Uani 1 1 d . U
H10A H 0.6272 0.0131 -0.1468 0.160 Uiso 1 1 calc R U
H10B H 0.4967 -0.0033 -0.1631 0.160 Uiso 1 1 calc R U
H10C H 0.5541 -0.0352 -0.1044 0.160 Uiso 1 1 calc R U
C107 C 0.4001(5) 0.0548(4) -0.0633(3) 0.096(2) Uani 1 1 d . U
H10D H 0.4009 0.0104 -0.0435 0.144 Uiso 1 1 calc R U
H10E H 0.3375 0.0563 -0.0927 0.144 Uiso 1 1 calc R U
H10F H 0.3893 0.0907 -0.0335 0.144 Uiso 1 1 calc R U
C108 C 0.5102(8) 0.1308(4) -0.1321(3) 0.151(4) Uani 1 1 d . U
H10G H 0.5017 0.1701 -0.1057 0.226 Uiso 1 1 calc R U
H10H H 0.4452 0.1287 -0.1600 0.226 Uiso 1 1 calc R U
H10I H 0.5811 0.1352 -0.1545 0.226 Uiso 1 1 calc R U

loop_
_atom_site_aniso_label
_atom_site_aniso_U_11
_atom_site_aniso_U_22
_atom_site_aniso_U_33
_atom_site_aniso_U_23
_atom_site_aniso_U_13
_atom_site_aniso_U_12
S1 0.0472(7) 0.0502(8) 0.0527(7) 0.0093(6) 0.0174(6) 0.0067(6)
N1 0.050(2) 0.044(3) 0.036(2) 0.0035(17) 0.0085(18) 0.005(2)
O1 0.098(3) 0.088(3) 0.073(3) -0.021(2) -0.006(3) -0.008(3)
O2 0.091(3) 0.056(2) 0.0458(19) 0.0083(17) 0.0279(19) 0.016(2)
O3 0.081(3) 0.068(3) 0.075(2) 0.021(2) 0.040(2) 0.031(2)
C1 0.036(2) 0.052(3) 0.042(2) 0.005(2) 0.0071(19) -0.001(2)
C2 0.045(3) 0.064(4) 0.051(3) -0.008(3) 0.011(2) -0.005(3)
C3 0.063(4) 0.073(4) 0.046(3) -0.008(3) 0.007(3) -0.005(3)
C4 0.112(5) 0.054(4) 0.072(4) -0.002(3) 0.002(4) -0.004(4)
C5 0.087(5) 0.057(4) 0.071(4) 0.012(3) 0.031(3) 0.009(3)
C6 0.053(3) 0.060(4) 0.057(3) 0.014(3) 0.015(3) -0.003(3)
C7 0.045(3) 0.067(4) 0.036(2) 0.003(2) 0.006(2) -0.007(3)
C8 0.037(3) 0.053(3) 0.041(2) -0.001(2) 0.002(2) -0.001(2)
C9 0.037(2) 0.055(3) 0.033(2) 0.001(2) 0.003(2) 0.002(2)
C10 0.056(3) 0.053(3) 0.038(2) -0.005(2) -0.005(2) 0.008(3)
C11 0.095(4) 0.059(4) 0.051(3) -0.005(3) 0.018(3) 0.021(3)
C12 0.120(6) 0.067(4) 0.068(4) 0.000(3) 0.013(4) 0.029(4)
C13 0.116(5) 0.066(4) 0.059(4) 0.016(3) 0.016(4) 0.020(4)
C14 0.085(4) 0.062(4) 0.047(3) 0.010(3) 0.011(3) 0.006(3)
C15 0.054(3) 0.055(3) 0.037(2) 0.002(2) 0.000(2) 0.000(3)
C16 0.034(2) 0.054(3) 0.040(2) 0.003(2) 0.001(2) 0.002(2)
C17 0.054(3) 0.048(3) 0.033(2) 0.006(2) 0.003(2) 0.003(3)
C18 0.069(3) 0.055(3) 0.046(3) -0.001(2) 0.005(3) 0.006(3)
C19 0.095(5) 0.067(4) 0.052(3) -0.006(3) 0.013(3) 0.027(4)
C20 0.108(6) 0.070(4) 0.059(3) -0.013(3) -0.026(4) 0.012(4)
C21 0.073(4) 0.073(4) 0.068(4) -0.008(3) -0.014(3) -0.011(3)
C22 0.059(3) 0.075(4) 0.053(3) -0.006(3) 0.002(3) -0.004(3)
C23 0.041(3) 0.062(4) 0.038(2) 0.000(3) 0.008(2) 0.004(3)
C24 0.093(4) 0.059(4) 0.045(3) 0.004(3) 0.039(3) 0.004(3)
C25 0.061(4) 0.240(11) 0.096(5) -0.068(6) 0.032(4) -0.039(5)
C26 0.396(16) 0.109(7) 0.194(9) 0.093(7) 0.232(11) 0.115(9)
C27 0.086(5) 0.131(6) 0.078(4) -0.058(4) 0.015(4) -0.001(4)
S2 0.0465(7) 0.0512(8) 0.0482(6) -0.0018(6) 0.0111(5) -0.0046(6)
N2 0.046(2) 0.046(2) 0.0368(19) -0.0006(18) 0.0064(17) 0.000(2)
O4 0.136(4) 0.093(3) 0.096(3) 0.007(3) -0.054(3) 0.031(3)
O5 0.061(2) 0.066(2) 0.0477(19) -0.0009(17) 0.0234(17) -0.0011(19)
O6 0.080(3) 0.064(3) 0.066(2) -0.007(2) 0.031(2) -0.019(2)
C28 0.041(3) 0.054(3) 0.039(2) 0.003(2) 0.004(2) 0.000(2)
C29 0.050(3) 0.066(4) 0.050(3) -0.003(3) 0.000(2) 0.004(3)
C30 0.068(4) 0.058(4) 0.067(4) 0.004(3) 0.002(3) 0.020(3)
C31 0.091(5) 0.054(4) 0.086(4) 0.002(3) -0.007(4) 0.018(4)
C32 0.082(4) 0.061(4) 0.072(4) -0.009(3) 0.004(3) -0.007(3)
C33 0.047(3) 0.065(4) 0.047(3) -0.009(3) -0.001(2) 0.004(3)
C34 0.046(3) 0.064(4) 0.035(2) 0.000(2) 0.005(2) 0.004(3)
C35 0.047(3) 0.053(3) 0.038(2) 0.003(2) 0.005(2) 0.000(2)
C36 0.036(2) 0.055(3) 0.033(2) 0.004(2) -0.001(2) 0.006(2)
C37 0.042(3) 0.049(3) 0.045(3) 0.010(2) -0.005(2) -0.002(3)
C38 0.069(4) 0.059(4) 0.049(3) 0.004(3) 0.002(3) -0.004(3)
C39 0.075(4) 0.055(4) 0.079(4) -0.004(3) 0.001(3) -0.012(3)
C40 0.074(4) 0.067(4) 0.069(4) -0.018(3) 0.009(3) 0.001(3)
C41 0.060(3) 0.057(4) 0.056(3) -0.007(3) 0.004(3) 0.004(3)
C42 0.039(2) 0.052(3) 0.040(2) 0.005(2) 0.000(2) 0.007(3)
C43 0.037(2) 0.053(3) 0.032(2) 0.002(2) 0.0001(19) 0.005(2)
C44 0.088(4) 0.048(3) 0.031(2) 0.004(2) 0.002(2) -0.008(3)
C45 0.118(5) 0.062(4) 0.044(3) -0.002(3) 0.024(3) -0.026(4)
C46 0.197(9) 0.092(6) 0.056(4) 0.001(4) 0.021(5) -0.053(6)
C47 0.250(12) 0.055(5) 0.062(4) 0.023(4) -0.016(6) -0.043(7)
C48 0.180(9) 0.075(5) 0.067(4) 0.006(4) -0.047(5) 0.014(5)
C49 0.100(5) 0.068(4) 0.056(3) 0.015(3) -0.016(3) 0.008(4)
C50 0.042(3) 0.057(4) 0.039(3) 0.006(2) 0.007(2) 0.001(3)
C51 0.063(3) 0.082(4) 0.042(3) 0.011(3) 0.019(3) 0.006(3)
C52 0.082(4) 0.121(6) 0.075(4) 0.040(4) 0.020(3) 0.013(4)
C53 0.059(4) 0.163(7) 0.077(4) 0.034(5) 0.019(3) 0.019(4)
C54 0.166(7) 0.116(7) 0.092(5) -0.028(4) 0.084(5) -0.002(5)
S3 0.0438(6) 0.0560(8) 0.0523(7) -0.0124(6) -0.0108(5) 0.0064(7)
N3 0.039(2) 0.050(3) 0.0394(19) -0.0051(18) -0.0023(17) 0.0064(19)
O7 0.094(3) 0.127(4) 0.072(3) 0.032(3) 0.015(3) -0.017(3)
O8 0.071(2) 0.077(3) 0.0468(18) -0.0143(18) -0.0233(17) 0.017(2)
O9 0.064(2) 0.065(3) 0.062(2) -0.013(2) -0.0235(17) 0.018(2)
C55 0.038(2) 0.059(3) 0.042(2) -0.005(2) -0.005(2) -0.005(3)
C56 0.044(3) 0.079(4) 0.051(3) 0.009(3) -0.004(2) -0.006(3)
C57 0.046(3) 0.096(5) 0.051(3) 0.018(3) -0.020(3) -0.020(3)
C58 0.094(5) 0.071(4) 0.067(4) -0.003(3) -0.018(4) -0.018(4)
C59 0.087(5) 0.073(5) 0.063(3) -0.011(3) -0.010(3) -0.005(4)
C60 0.059(3) 0.070(4) 0.046(3) -0.012(3) 0.000(2) -0.017(3)
C61 0.040(3) 0.061(3) 0.043(2) -0.004(2) -0.004(2) -0.008(2)
C62 0.035(3) 0.067(4) 0.045(3) -0.001(2) 0.001(2) 0.000(2)
C63 0.033(2) 0.058(3) 0.038(2) -0.003(2) 0.004(2) 0.006(2)
C64 0.047(3) 0.057(3) 0.039(2) -0.001(2) 0.012(2) 0.003(3)
C65 0.064(3) 0.065(4) 0.051(3) 0.002(3) 0.007(3) 0.016(3)
C66 0.100(5) 0.052(4) 0.066(4) -0.003(3) 0.021(3) 0.021(3)
C67 0.100(5) 0.067(4) 0.055(3) -0.017(3) 0.007(3) 0.010(4)
C68 0.072(4) 0.064(4) 0.046(3) -0.021(3) 0.001(3) 0.006(3)
C69 0.046(3) 0.052(3) 0.044(2) -0.003(2) 0.005(2) 0.005(3)
C70 0.032(2) 0.065(4) 0.037(2) -0.003(2) -0.001(2) 0.006(2)
C71 0.061(3) 0.064(4) 0.034(2) -0.002(2) 0.002(2) -0.001(3)
C72 0.072(4) 0.086(5) 0.060(3) 0.002(3) -0.005(3) -0.012(4)
C73 0.115(6) 0.084(5) 0.073(4) 0.013(4) -0.004(4) -0.039(5)
C74 0.176(9) 0.062(5) 0.061(4) 0.013(3) 0.001(5) -0.007(6)
C75 0.118(6) 0.092(6) 0.062(4) 0.009(4) -0.009(4) 0.025(5)
C76 0.074(4) 0.074(4) 0.051(3) 0.004(3) -0.007(3) 0.016(3)
C77 0.036(3) 0.063(4) 0.038(2) -0.002(2) 0.005(2) 0.001(3)
C78 0.066(4) 0.099(5) 0.046(3) -0.009(3) -0.020(3) 0.012(4)
C79 0.088(5) 0.163(8) 0.072(4) 0.052(5) 0.000(3) 0.011(5)
C80 0.052(4) 0.153(7) 0.071(4) 0.016(4) -0.013(3) 0.008(4)
C81 0.201(9) 0.160(8) 0.127(6) -0.080(6) -0.112(7) 0.074(7)
S4 0.0480(7) 0.0544(8) 0.0608(7) 0.0116(7) -0.0073(6) -0.0065(7)
N4 0.036(2) 0.055(3) 0.0377(19) 0.0081(18) -0.0055(16) 0.001(2)
O10 0.218(7) 0.124(5) 0.156(5) 0.002(4) 0.132(5) 0.050(4)
O11 0.063(2) 0.073(3) 0.0455(18) 0.0123(17) -0.0197(16) -0.0194(19)
O12 0.079(3) 0.075(3) 0.081(3) 0.020(2) -0.032(2) -0.031(2)
C82 0.042(3) 0.052(3) 0.049(3) 0.013(2) 0.004(2) 0.005(2)
C83 0.049(3) 0.072(4) 0.068(3) 0.018(3) 0.010(3) 0.013(3)
C84 0.108(6) 0.089(6) 0.110(6) 0.018(5) 0.037(5) 0.038(5)
C85 0.169(8) 0.059(5) 0.127(6) 0.009(4) 0.053(6) 0.025(5)
C86 0.121(6) 0.059(4) 0.093(5) 0.017(4) 0.022(4) -0.007(4)
C87 0.058(3) 0.063(4) 0.061(3) 0.021(3) 0.016(3) 0.001(3)
C88 0.049(3) 0.065(4) 0.041(2) 0.010(2) 0.002(2) 0.005(3)
C89 0.048(3) 0.059(3) 0.040(2) 0.003(2) -0.001(2) 0.004(3)
C90 0.031(2) 0.053(3) 0.038(2) 0.004(2) 0.0026(19) 0.001(2)
C91 0.037(2) 0.052(3) 0.033(2) 0.001(2) 0.0055(19) -0.003(2)
C92 0.054(3) 0.065(4) 0.040(3) -0.002(3) -0.004(2) -0.011(3)
C93 0.071(4) 0.057(4) 0.054(3) 0.006(3) -0.003(3) -0.023(3)
C94 0.076(4) 0.057(4) 0.048(3) 0.015(3) 0.000(3) -0.011(3)
C95 0.052(3) 0.062(4) 0.042(3) 0.008(3) -0.006(2) -0.008(3)
C96 0.033(2) 0.048(3) 0.038(2) 0.003(2) 0.0057(19) -0.003(2)
C97 0.030(2) 0.063(3) 0.039(2) 0.007(2) 0.007(2) 0.003(2)
C98 0.068(3) 0.053(3) 0.039(2) 0.010(2) -0.009(3) -0.002(3)
C99 0.089(4) 0.071(4) 0.060(3) 0.009(3) -0.024(3) -0.007(4)
C100 0.139(7) 0.078(5) 0.076(5) 0.002(4) -0.041(5) -0.014(5)
C101 0.183(9) 0.072(5) 0.061(4) -0.003(3) -0.008(5) 0.003(6)
C102 0.130(7) 0.086(5) 0.078(4) 0.010(4) 0.019(5) 0.026(5)
C103 0.088(4) 0.071(4) 0.055(3) 0.004(3) 0.011(3) 0.008(4)
C104 0.041(3) 0.058(4) 0.045(3) 0.003(3) -0.003(2) -0.008(3)
C105 0.063(4) 0.092(5) 0.040(3) 0.008(3) -0.016(2) -0.013(3)
C106 0.074(4) 0.175(8) 0.071(4) -0.051(5) -0.006(3) -0.026(5)
C107 0.052(3) 0.163(7) 0.073(4) -0.025(4) -0.017(3) -0.001(4)
C108 0.193(9) 0.149(8) 0.108(6) 0.060(6) -0.101(6) -0.056(7)

loop_
_atom_type_symbol
_atom_type_description
_atom_type_scat_dispersion_real
_atom_type_scat_dispersion_imag
_atom_type_scat_source
C C 0.0033 0.0016 'International Tables Vol C Tables 4.2.6.8 and 6.1.1.4'
H H 0.0000 0.0000 'International Tables Vol C Tables 4.2.6.8 and 6.1.1.4'
N N 0.0061 0.0033 'International Tables Vol C Tables 4.2.6.8 and 6.1.1.4'
O O 0.0106 0.0060 'International Tables Vol C Tables 4.2.6.8 and 6.1.1.4'
S S 0.1246 0.1234 'International Tables Vol C Tables 4.2.6.8 and 6.1.1.4'

loop_
_geom_angle_atom_site_label_1
_geom_angle_atom_site_label_2
_geom_angle_atom_site_label_3
_geom_angle
C16 S1 C1 98.4(2)
C23 N1 C15 129.3(4)
C23 N1 C16 122.3(4)
C15 N1 C16 107.7(4)
C23 O2 C24 119.3(4)
C6 C1 C2 109.3(4)
C6 C1 C7 111.0(4)
C2 C1 C7 111.2(4)
C6 C1 S1 105.1(3)
C2 C1 S1 109.5(3)
C7 C1 S1 110.6(3)
C3 C2 C1 115.8(4)
O1 C3 C4 121.3(5)
O1 C3 C2 120.0(5)
C4 C3 C2 118.4(5)
C3 C4 C5 115.8(5)
C4 C5 C6 111.1(5)
C1 C6 C5 112.6(4)
C8 C7 C1 115.4(3)
C17 C8 C7 108.5(3)
C17 C8 C9 114.4(4)
C7 C8 C9 110.5(4)
C16 C9 C10 107.9(4)
C16 C9 C8 124.4(4)
C10 C9 C8 127.6(4)
C11 C10 C15 119.4(5)
C11 C10 C9 132.7(4)
C15 C10 C9 107.8(4)
C10 C11 C12 119.4(5)
C13 C12 C11 119.8(6)
C14 C13 C12 122.0(5)
C13 C14 C15 118.0(5)
C14 C15 C10 121.3(5)
C14 C15 N1 131.7(4)
C10 C15 N1 107.0(4)
C9 C16 N1 109.5(4)
C9 C16 S1 129.7(4)
N1 C16 S1 120.7(3)
C22 C17 C18 117.1(5)
C22 C17 C8 123.1(4)
C18 C17 C8 119.6(4)
C19 C18 C17 120.9(5)
C20 C19 C18 120.7(6)
C19 C20 C21 119.1(6)
C22 C21 C20 120.1(6)
C21 C22 C17 122.1(5)
O3 C23 O2 126.5(4)
O3 C23 N1 121.9(4)
O2 C23 N1 111.7(5)
C27 C24 O2 110.7(5)
C27 C24 C25 111.6(6)
O2 C24 C25 109.7(4)
C27 C24 C26 111.0(6)
O2 C24 C26 101.7(5)
C25 C24 C26 111.8(8)
C43 S2 C28 98.5(2)
C50 N2 C43 123.1(4)
C50 N2 C42 128.8(4)
C43 N2 C42 107.6(4)
C50 O5 C51 121.6(4)
C34 C28 C33 110.3(4)
C34 C28 C29 111.0(4)
C33 C28 C29 109.9(4)
C34 C28 S2 110.4(3)
C33 C28 S2 105.5(3)
C29 C28 S2 109.6(3)
C30 C29 C28 115.7(4)
O4 C30 C31 121.7(5)
O4 C30 C29 120.5(6)
C31 C30 C29 117.7(5)
C30 C31 C32 112.5(5)
C31 C32 C33 111.4(5)
C32 C33 C28 113.2(4)
C28 C34 C35 115.1(3)
C36 C35 C44 112.9(4)
C36 C35 C34 110.4(4)
C44 C35 C34 109.7(4)
C43 C36 C37 107.3(4)
C43 C36 C35 125.6(4)
C37 C36 C35 127.1(4)
C42 C37 C38 118.6(5)
C42 C37 C36 108.7(4)
C38 C37 C36 132.6(4)
C39 C38 C37 119.4(5)
C38 C39 C40 120.9(5)
C39 C40 C41 121.6(5)
C42 C41 C40 117.0(5)
C41 C42 C37 122.5(5)
C41 C42 N2 130.9(4)
C37 C42 N2 106.5(4)
C36 C43 N2 109.7(4)
C36 C43 S2 128.3(3)
N2 C43 S2 121.9(3)
C49 C44 C45 119.5(5)
C49 C44 C35 121.1(5)
C45 C44 C35 119.3(5)
C46 C45 C44 120.0(7)
C47 C46 C45 119.8(8)
C46 C47 C48 120.7(8)
C47 C48 C49 119.8(8)
C44 C49 C48 120.2(7)
O6 C50 O5 126.7(4)
O6 C50 N2 121.9(4)
O5 C50 N2 111.4(5)
C52 C51 C54 112.2(5)
C52 C51 O5 109.3(4)
C54 C51 O5 102.4(5)
C52 C51 C53 111.9(6)
C54 C51 C53 110.8(6)
O5 C51 C53 109.9(4)
C70 S3 C55 98.3(2)
C77 N3 C69 128.5(4)
C77 N3 C70 124.1(4)
C69 N3 C70 107.1(4)
C77 O8 C78 121.1(4)
C56 C55 C61 112.0(4)
C56 C55 C60 109.1(4)
C61 C55 C60 109.3(4)
C56 C55 S3 109.4(3)
C61 C55 S3 110.5(3)
C60 C55 S3 106.3(3)
C57 C56 C55 114.1(5)
O7 C57 C56 120.2(6)
O7 C57 C58 121.3(6)
C56 C57 C58 118.4(5)
C57 C58 C59 113.7(5)
C60 C59 C58 112.6(5)
C59 C60 C55 113.4(4)
C62 C61 C55 115.9(4)
C63 C62 C71 114.0(4)
C63 C62 C61 109.8(4)
C71 C62 C61 109.8(4)
C70 C63 C64 107.6(4)
C70 C63 C62 125.9(4)
C64 C63 C62 126.5(4)
C65 C64 C69 118.9(4)
C65 C64 C63 132.7(4)
C69 C64 C63 108.4(4)
C66 C65 C64 119.1(5)
C65 C66 C67 120.8(5)
C68 C67 C66 121.5(5)
C67 C68 C69 118.4(5)
C68 C69 C64 121.3(5)
C68 C69 N3 131.8(4)
C64 C69 N3 106.9(4)
C63 C70 N3 109.9(4)
C63 C70 S3 129.1(3)
N3 C70 S3 121.0(3)
C72 C71 C76 117.9(5)
C72 C71 C62 122.0(5)
C76 C71 C62 119.9(5)
C71 C72 C73 121.1(6)
C72 C73 C74 119.8(7)
C75 C74 C73 119.9(6)
C76 C75 C74 120.1(7)
C75 C76 C71 121.1(6)
O9 C77 O8 127.1(5)
O9 C77 N3 121.9(4)
O8 C77 N3 111.0(5)
C80 C78 O8 110.4(4)
C80 C78 C79 112.0(6)
O8 C78 C79 109.3(5)
C80 C78 C81 110.6(6)
O8 C78 C81 101.5(5)
C79 C78 C81 112.6(6)
C97 S4 C82 98.2(2)
C104 N4 C96 129.9(4)
C104 N4 C97 122.5(4)
C96 N4 C97 107.3(3)
C104 O11 C105 120.9(4)
C83 C82 C87 110.3(4)
C83 C82 C88 111.4(4)
C87 C82 C88 110.3(4)
C83 C82 S4 108.9(3)
C87 C82 S4 105.3(3)
C88 C82 S4 110.4(3)
C84 C83 C82 114.0(5)
O10 C84 C83 121.9(7)
O10 C84 C85 123.1(8)
C83 C84 C85 114.9(6)
C86 C85 C84 113.5(6)
C85 C86 C87 110.7(6)
C86 C87 C82 113.2(4)
C82 C88 C89 116.2(4)
C98 C89 C90 112.2(4)
C98 C89 C88 110.6(4)
C90 C89 C88 110.0(4)
C97 C90 C91 107.9(4)
C97 C90 C89 125.2(4)
C91 C90 C89 127.0(4)
C92 C91 C96 119.7(4)
C92 C91 C90 132.4(4)
C96 C91 C90 107.9(4)
C93 C92 C91 118.9(4)
C92 C93 C94 120.7(5)
C95 C94 C93 121.7(5)
C94 C95 C96 117.6(4)
C95 C96 C91 121.3(4)
C95 C96 N4 131.0(4)
C91 C96 N4 107.6(4)
C90 C97 N4 109.2(4)
C90 C97 S4 129.7(3)
N4 C97 S4 121.0(3)
C103 C98 C99 119.2(5)
C103 C98 C89 120.8(5)
C99 C98 C89 120.0(5)
C100 C99 C98 120.9(7)
C101 C100 C99 120.9(7)
C100 C101 C102 120.4(7)
C101 C102 C103 118.5(7)
C98 C103 C102 120.0(6)
O12 C104 O11 125.9(4)
O12 C104 N4 123.1(4)
O11 C104 N4 111.0(4)
C106 C105 O11 108.9(5)
C106 C105 C108 112.8(6)
O11 C105 C108 102.0(5)
C106 C105 C107 112.8(6)
O11 C105 C107 109.3(4)
C108 C105 C107 110.6(6)

loop_
_geom_bond_atom_site_label_1
_geom_bond_atom_site_label_2
_geom_bond_distance
S1 C16 1.737(5)
S1 C1 1.845(4)
N1 C23 1.398(6)
N1 C15 1.412(6)
N1 C16 1.418(5)
O1 C3 1.212(6)
O2 C23 1.301(6)
O2 C24 1.491(6)
O3 C23 1.192(6)
C1 C6 1.520(7)
C1 C2 1.521(6)
C1 C7 1.524(6)
C2 C3 1.488(7)
C3 C4 1.483(8)
C4 C5 1.503(8)
C5 C6 1.523(7)
C7 C8 1.520(7)
C8 C17 1.506(6)
C8 C9 1.523(6)
C9 C16 1.350(6)
C9 C10 1.437(7)
C10 C11 1.381(7)
C10 C15 1.406(6)
C11 C12 1.392(8)
C12 C13 1.383(8)
C13 C14 1.372(8)
C14 C15 1.383(7)
C17 C22 1.371(7)
C17 C18 1.383(6)
C18 C19 1.375(7)
C19 C20 1.360(8)
C20 C21 1.370(8)
C21 C22 1.365(7)
C24 C27 1.476(8)
C24 C25 1.496(9)
C24 C26 1.518(8)
S2 C43 1.745(5)
S2 C28 1.851(4)
N2 C50 1.387(6)
N2 C43 1.412(5)
N2 C42 1.427(6)
O4 C30 1.186(6)
O5 C50 1.310(6)
O5 C51 1.494(6)
O6 C50 1.210(6)
C28 C34 1.508(7)
C28 C33 1.527(7)
C28 C29 1.532(6)
C29 C30 1.501(7)
C30 C31 1.496(8)
C31 C32 1.514(8)
C32 C33 1.520(7)
C34 C35 1.523(6)
C35 C36 1.501(6)
C35 C44 1.514(7)
C36 C43 1.352(6)
C36 C37 1.442(6)
C37 C42 1.391(6)
C37 C38 1.391(7)
C38 C39 1.366(7)
C39 C40 1.374(8)
C40 C41 1.381(7)
C41 C42 1.379(6)
C44 C49 1.373(8)
C44 C45 1.382(7)
C45 C46 1.380(10)
C46 C47 1.357(12)
C47 C48 1.373(12)
C48 C49 1.375(9)
C51 C52 1.482(8)
C51 C54 1.486(8)
C51 C53 1.505(8)
S3 C70 1.746(5)
S3 C55 1.841(4)
N3 C77 1.392(6)
N3 C69 1.413(6)
N3 C70 1.420(5)
O7 C57 1.207(6)
O8 C77 1.301(6)
O8 C78 1.491(6)
O9 C77 1.199(6)
C55 C56 1.521(6)
C55 C61 1.529(7)
C55 C60 1.534(7)
C56 C57 1.499(8)
C57 C58 1.502(8)
C58 C59 1.515(8)
C59 C60 1.507(7)
C61 C62 1.525(7)
C62 C63 1.511(6)
C62 C71 1.512(7)
C63 C70 1.340(6)
C63 C64 1.429(7)
C64 C65 1.399(7)
C64 C69 1.399(6)
C65 C66 1.357(7)
C66 C67 1.388(8)
C67 C68 1.357(8)
C68 C69 1.376(6)
C71 C72 1.373(7)
C71 C76 1.402(7)
C72 C73 1.380(8)
C73 C74 1.385(10)
C74 C75 1.366(9)
C75 C76 1.365(8)
C78 C80 1.482(8)
C78 C79 1.508(9)
C78 C81 1.515(9)
S4 C97 1.742(5)
S4 C82 1.849(5)
N4 C104 1.386(6)
N4 C96 1.401(6)
N4 C97 1.432(5)
O10 C84 1.187(8)
O11 C104 1.317(6)
O11 C105 1.489(5)
O12 C104 1.192(6)
C82 C83 1.511(6)
C82 C87 1.519(7)
C82 C88 1.522(7)
C83 C84 1.506(9)
C84 C85 1.510(10)
C85 C86 1.497(9)
C86 C87 1.517(8)
C88 C89 1.522(7)
C89 C98 1.508(7)
C89 C90 1.510(6)
C90 C97 1.341(6)
C90 C91 1.441(6)
C91 C92 1.392(6)
C91 C96 1.393(6)
C92 C93 1.369(7)
C93 C94 1.384(7)
C94 C95 1.373(7)
C95 C96 1.390(6)
C98 C103 1.372(7)
C98 C99 1.386(7)
C99 C100 1.362(9)
C100 C101 1.351(10)
C101 C102 1.394(10)
C102 C103 1.414(9)
C105 C106 1.479(8)
C105 C108 1.490(8)
C105 C107 1.506(8)
